data_4308945
loop_
_publ_author_name
'Benjamin R. Dible'
'Matthew S. Sigman'
'Atta M. Arif'

_publ_contact_author_address
;Department of Chemistry
University of Utah
315 South 1400 East
Salt Lake City, Utah 84112-8500
;
_publ_contact_author_email sigman@chem.utah.edu
_publ_contact_author_name 'Matthew S. Sigman'
_publ_contact_author_phone 801-585-0774
_publ_section_title
;
Oxygen-Induced Ligand Dehydrogenation of a Planar Bis-\m-Chloronickel(I)
Dimer Featuring an NHC Ligand
;
_journal_name_full 'Inorganic Chemistry'
_journal_page_first 3774
_journal_page_last 3776
_journal_paper_doi 10.1021/ic050445u
_journal_volume 44
_journal_year 2005
_chemical_formula_moiety 'C54 H76 Cl2 N4 Ni2'
_chemical_formula_sum 'C54 H76 Cl2 N4 Ni2'
_chemical_formula_weight 969.51
_chemical_name_systematic
; 
 ? 
;
_space_group_IT_number 15
_symmetry_cell_setting monoclinic
_symmetry_space_group_name_Hall '-C 2yc'
_symmetry_space_group_name_H-M 'C 1 2/c 1'
_atom_sites_solution_hydrogens geom
_atom_sites_solution_primary direct
_atom_sites_solution_secondary difmap
_audit_creation_method SHELXL-97
_cell_angle_alpha 90.00
_cell_angle_beta 118.9688(13)
_cell_angle_gamma 90.00
_cell_formula_units_Z 4
_cell_length_a 24.3822(9)
_cell_length_b 12.2535(3)
_cell_length_c 19.7110(8)
_cell_measurement_reflns_used 5205
_cell_measurement_temperature 150(1)
_cell_measurement_theta_max 27.485
_cell_measurement_theta_min 1.018
_cell_volume 5152.2(3)
_computing_cell_refinement DENZO-SMN
_computing_data_collection 'Nonius COLLECT'
_computing_data_reduction DENZO-SMN
_computing_molecular_graphics 'WinGX, Ortep3'
_computing_structure_refinement 'SHELXL-97 (Sheldrick, 1997)'
_computing_structure_solution SIR97
_diffrn_ambient_temperature 150(1)
_diffrn_measured_fraction_theta_full 0.996
_diffrn_measured_fraction_theta_max 0.996
_diffrn_measurement_device_type 'Nonius KappaCCD Diffractometer'
_diffrn_measurement_method 'Phi plus Omega scan'
_diffrn_radiation_monochromator graphite
_diffrn_radiation_source 'fine-focus sealed tube'
_diffrn_radiation_type MoK\a
_diffrn_radiation_wavelength 0.71073
_diffrn_reflns_av_R_equivalents 0.0368
_diffrn_reflns_av_sigmaI/netI 0.0641
_diffrn_reflns_limit_h_max 31
_diffrn_reflns_limit_h_min -31
_diffrn_reflns_limit_k_max 15
_diffrn_reflns_limit_k_min -14
_diffrn_reflns_limit_l_max 25
_diffrn_reflns_limit_l_min -25
_diffrn_reflns_number 10211
_diffrn_reflns_theta_full 27.50
_diffrn_reflns_theta_max 27.50
_diffrn_reflns_theta_min 2.20
_exptl_absorpt_coefficient_mu 0.873
_exptl_absorpt_correction_T_max 0.9335
_exptl_absorpt_correction_T_min 0.7797
_exptl_absorpt_correction_type multi-scan
_exptl_absorpt_process_details 'DENZO-SMN (Otwinowski & Minor, 1997)'
_exptl_crystal_colour yellow
_exptl_crystal_density_diffrn 1.250
_exptl_crystal_density_method 'not measured'
_exptl_crystal_description plate
_exptl_crystal_F_000 2072
_exptl_crystal_size_max 0.30
_exptl_crystal_size_mid 0.30
_exptl_crystal_size_min 0.08
_refine_diff_density_max 0.400
_refine_diff_density_min -0.308
_refine_diff_density_rms 0.062
_refine_ls_extinction_method none
_refine_ls_goodness_of_fit_ref 1.030
_refine_ls_hydrogen_treatment mixed
_refine_ls_matrix_type full
_refine_ls_number_parameters 432
_refine_ls_number_reflns 5892
_refine_ls_number_restraints 0
_refine_ls_restrained_S_all 1.030
_refine_ls_R_factor_all 0.0850
_refine_ls_R_factor_gt 0.0422
_refine_ls_shift/su_max 0.001
_refine_ls_shift/su_mean 0.000
_refine_ls_structure_factor_coef Fsqd
_refine_ls_weighting_details 'calc w=1/[\s^2^(Fo^2^)+(0.0305P)^2^+4.4226P] where P=(Fo^2^+2Fc^2^)/3'
_refine_ls_weighting_scheme calc
_refine_ls_wR_factor_gt 0.0787
_refine_ls_wR_factor_ref 0.0934
_reflns_number_gt 3949
_reflns_number_total 5892
_reflns_threshold_expression >2sigma(I)
_cod_data_source_file ic050445usi20050420_115959_3.cif
_cod_data_source_block mss025
_cod_depositor_comments
;
The following automatic conversions were performed:
'_exptl_absorpt_correction_type' value 'Multi-scan' changed to
'multi-scan' according to
'/home/saulius/struct/CIF-dictionaries/cif_core.dic' dictionary named
'cif_core.dic' version 2.4.1 from 2010-06-29.

Automatic conversion script
Id: cif_fix_enum 1527 2010-12-29 10:47:43Z saulius 
;
_cod_database_code 4308945

loop_
_symmetry_equiv_pos_as_xyz
'x, y, z'
'-x, y, -z+1/2'
'x+1/2, y+1/2, z'
'-x+1/2, y+1/2, -z+1/2'
'-x, -y, -z'
'x, -y, z-1/2'
'-x+1/2, -y+1/2, -z'
'x+1/2, -y+1/2, z-1/2'

loop_
_atom_site_label
_atom_site_type_symbol
_atom_site_fract_x
_atom_site_fract_y
_atom_site_fract_z
_atom_site_U_iso_or_equiv
_atom_site_adp_type
_atom_site_occupancy
_atom_site_symmetry_multiplicity
_atom_site_calc_flag
_atom_site_refinement_flags
_atom_site_disorder_assembly
_atom_site_disorder_group
Ni1 Ni 0.450956(14) 0.29505(2) 0.255787(19) 0.02918(10) Uani 1 1 d . . .
Cl1 Cl 0.54589(3) 0.30728(6) 0.35587(4) 0.04411(18) Uani 1 1 d . . .
N1 N 0.33501(8) 0.18328(13) 0.20817(10) 0.0227(4) Uani 1 1 d . . .
N2 N 0.33696(8) 0.33662(14) 0.26456(11) 0.0233(4) Uani 1 1 d . . .
C1 C 0.33764(11) 0.05350(17) 0.11526(14) 0.0286(5) Uani 1 1 d . . .
C2 C 0.35738(13) -0.04686(19) 0.10131(17) 0.0369(6) Uani 1 1 d . . .
C3 C 0.39639(14) -0.1144(2) 0.16108(17) 0.0428(7) Uani 1 1 d . . .
C4 C 0.41689(13) -0.08276(19) 0.23680(17) 0.0380(6) Uani 1 1 d . . .
C5 C 0.39835(11) 0.01624(18) 0.25473(14) 0.0281(5) Uani 1 1 d . . .
C6 C 0.35843(10) 0.08338(16) 0.19242(13) 0.0248(5) Uani 1 1 d . . .
C7 C 0.29462(11) 0.1254(2) 0.04758(14) 0.0307(5) Uani 1 1 d . . .
C8 C 0.31992(16) 0.1408(3) -0.00920(18) 0.0420(7) Uani 1 1 d . . .
C9 C 0.22854(14) 0.0774(3) 0.00637(18) 0.0437(7) Uani 1 1 d . . .
C10 C 0.42094(12) 0.0448(2) 0.33892(14) 0.0322(6) Uani 1 1 d . . .
C11 C 0.49174(14) 0.0335(3) 0.38880(19) 0.0472(7) Uani 1 1 d . . .
C12 C 0.38705(17) -0.0221(3) 0.3726(2) 0.0524(8) Uani 1 1 d . . .
C13 C 0.27514(11) 0.18253(19) 0.20968(16) 0.0290(5) Uani 1 1 d . . .
C14 C 0.27199(10) 0.29841(19) 0.23537(14) 0.0264(5) Uani 1 1 d . . .
C15 C 0.37138(10) 0.27120(16) 0.24463(12) 0.0223(5) Uani 1 1 d . . .
C16 C 0.35953(10) 0.43192(17) 0.31327(13) 0.0242(5) Uani 1 1 d . . .
C17 C 0.37597(11) 0.42011(18) 0.39152(14) 0.0293(5) Uani 1 1 d . . .
C18 C 0.39542(12) 0.5133(2) 0.43807(15) 0.0349(6) Uani 1 1 d . . .
C19 C 0.39797(12) 0.6131(2) 0.40820(17) 0.0379(6) Uani 1 1 d . . .
C20 C 0.38213(12) 0.6229(2) 0.33110(17) 0.0366(6) Uani 1 1 d . . .
C21 C 0.36274(11) 0.53258(18) 0.28161(14) 0.0296(5) Uani 1 1 d . . .
C22 C 0.37506(12) 0.3107(2) 0.42721(15) 0.0339(6) Uani 1 1 d . . .
C23 C 0.44152(17) 0.2743(3) 0.4853(2) 0.0597(9) Uani 1 1 d . . .
C24 C 0.33290(17) 0.3123(3) 0.4642(2) 0.0472(7) Uani 1 1 d . . .
C25 C 0.34900(13) 0.5454(2) 0.19855(15) 0.0354(6) Uani 1 1 d . . .
C26 C 0.40948(16) 0.5729(3) 0.1968(2) 0.0483(8) Uani 1 1 d . . .
C27 C 0.29878(15) 0.6318(2) 0.15481(18) 0.0420(7) Uani 1 1 d . . .
H2 H 0.3438(12) -0.068(2) 0.0492(15) 0.042(7) Uiso 1 1 d . . .
H3 H 0.4089(12) -0.183(2) 0.1486(16) 0.050(8) Uiso 1 1 d . . .
H4 H 0.4434(11) -0.127(2) 0.2763(15) 0.035(7) Uiso 1 1 d . . .
H7 H 0.2936(10) 0.1972(18) 0.0687(13) 0.028(6) Uiso 1 1 d . . .
H8A H 0.3643(13) 0.169(2) 0.0175(15) 0.043(8) Uiso 1 1 d . . .
H8B H 0.2952(13) 0.194(2) -0.0496(17) 0.048(8) Uiso 1 1 d . . .
H8C H 0.3188(12) 0.070(2) -0.0339(15) 0.048(8) Uiso 1 1 d . . .
H9A H 0.2035(13) 0.122(2) -0.0366(17) 0.048(8) Uiso 1 1 d . . .
H9B H 0.2320(13) 0.004(3) -0.0131(17) 0.065(9) Uiso 1 1 d . . .
H9C H 0.2087(13) 0.067(2) 0.0412(16) 0.051(8) Uiso 1 1 d . . .
H10 H 0.4117(10) 0.1164(19) 0.3425(13) 0.029(6) Uiso 1 1 d . . .
H11A H 0.5158(14) 0.075(2) 0.3669(17) 0.066(10) Uiso 1 1 d . . .
H11B H 0.5042(13) -0.041(2) 0.3938(16) 0.048(8) Uiso 1 1 d . . .
H11C H 0.5048(13) 0.058(2) 0.4411(17) 0.050(8) Uiso 1 1 d . . .
H12A H 0.3435(17) -0.016(3) 0.3394(19) 0.072(11) Uiso 1 1 d . . .
H12B H 0.3972(14) -0.097(3) 0.3729(18) 0.066(10) Uiso 1 1 d . . .
H12C H 0.3996(14) 0.005(2) 0.4247(19) 0.061(9) Uiso 1 1 d . . .
H13A H 0.2407(12) 0.165(2) 0.1582(16) 0.039(7) Uiso 1 1 d . . .
H13B H 0.2775(10) 0.1279(18) 0.2452(14) 0.027(6) Uiso 1 1 d . . .
H14A H 0.2427(11) 0.3436(19) 0.1901(14) 0.033(7) Uiso 1 1 d . . .
H14B H 0.2605(11) 0.3038(18) 0.2755(14) 0.033(7) Uiso 1 1 d . . .
H18 H 0.4067(11) 0.5077(18) 0.4909(14) 0.028(6) Uiso 1 1 d . . .
H19 H 0.4103(11) 0.672(2) 0.4371(14) 0.035(7) Uiso 1 1 d . . .
H20 H 0.3855(10) 0.6879(19) 0.3120(13) 0.027(6) Uiso 1 1 d . . .
H22 H 0.3582(10) 0.2548(18) 0.3870(14) 0.028(6) Uiso 1 1 d . . .
H23A H 0.4684(15) 0.272(2) 0.4615(18) 0.063(10) Uiso 1 1 d . . .
H23B H 0.4410(16) 0.207(3) 0.506(2) 0.076(11) Uiso 1 1 d . . .
H23C H 0.4590(13) 0.329(2) 0.5300(17) 0.053(8) Uiso 1 1 d . . .
H24A H 0.3497(13) 0.364(2) 0.5061(17) 0.050(8) Uiso 1 1 d . . .
H24B H 0.2910(16) 0.336(3) 0.425(2) 0.075(11) Uiso 1 1 d . . .
H24C H 0.3288(13) 0.241(3) 0.4824(17) 0.056(9) Uiso 1 1 d . . .
H25 H 0.3329(11) 0.473(2) 0.1708(14) 0.034(7) Uiso 1 1 d . . .
H26A H 0.4269(12) 0.646(2) 0.2239(15) 0.042(7) Uiso 1 1 d . . .
H26B H 0.4005(15) 0.572(2) 0.142(2) 0.072(10) Uiso 1 1 d . . .
H26C H 0.4437(15) 0.519(3) 0.2254(19) 0.078(11) Uiso 1 1 d . . .
H27A H 0.3116(12) 0.705(2) 0.1801(16) 0.047(8) Uiso 1 1 d . . .
H27B H 0.2899(12) 0.638(2) 0.1002(17) 0.050(8) Uiso 1 1 d . . .
H27C H 0.2582(12) 0.611(2) 0.1528(14) 0.040(7) Uiso 1 1 d . . .

loop_
_atom_site_aniso_label
_atom_site_aniso_U_11
_atom_site_aniso_U_22
_atom_site_aniso_U_33
_atom_site_aniso_U_23
_atom_site_aniso_U_13
_atom_site_aniso_U_12
Ni1 0.02428(17) 0.02527(16) 0.0432(2) 0.00069(14) 0.02045(15) -0.00041(12)
Cl1 0.0367(4) 0.0590(4) 0.0339(4) -0.0033(3) 0.0149(3) -0.0016(3)
N1 0.0228(10) 0.0245(9) 0.0243(10) -0.0009(8) 0.0143(8) -0.0009(7)
N2 0.0208(10) 0.0249(9) 0.0266(10) -0.0034(8) 0.0131(9) -0.0034(7)
C1 0.0332(14) 0.0250(11) 0.0317(14) -0.0010(10) 0.0189(12) -0.0037(10)
C2 0.0531(17) 0.0270(13) 0.0393(16) -0.0075(12) 0.0292(14) -0.0022(11)
C3 0.0626(19) 0.0233(13) 0.0541(19) -0.0012(13) 0.0375(16) 0.0025(12)
C4 0.0461(17) 0.0232(12) 0.0493(18) 0.0110(13) 0.0268(14) 0.0068(11)
C5 0.0297(13) 0.0250(12) 0.0335(14) 0.0033(10) 0.0183(11) -0.0021(9)
C6 0.0282(13) 0.0188(10) 0.0315(13) -0.0009(10) 0.0177(11) -0.0021(9)
C7 0.0374(15) 0.0307(13) 0.0240(13) -0.0047(11) 0.0149(12) -0.0018(10)
C8 0.054(2) 0.0444(17) 0.0347(16) 0.0025(14) 0.0271(15) 0.0048(15)
C9 0.0446(18) 0.0437(17) 0.0355(17) -0.0059(15) 0.0135(15) -0.0073(13)
C10 0.0343(15) 0.0290(13) 0.0327(14) 0.0081(11) 0.0157(12) 0.0023(10)
C11 0.0383(17) 0.055(2) 0.0419(19) 0.0102(16) 0.0145(15) 0.0047(14)
C12 0.052(2) 0.066(2) 0.042(2) 0.0057(17) 0.0246(17) -0.0118(17)
C13 0.0253(13) 0.0324(13) 0.0330(14) -0.0050(12) 0.0172(12) -0.0047(10)
C14 0.0213(12) 0.0327(12) 0.0266(13) -0.0037(11) 0.0128(11) -0.0010(10)
C15 0.0253(12) 0.0224(11) 0.0200(11) 0.0027(9) 0.0117(10) -0.0016(9)
C16 0.0206(12) 0.0245(11) 0.0290(13) -0.0040(10) 0.0131(10) -0.0014(9)
C17 0.0253(12) 0.0304(12) 0.0309(14) -0.0033(11) 0.0127(11) -0.0016(10)
C18 0.0328(14) 0.0434(15) 0.0268(15) -0.0077(12) 0.0131(12) -0.0050(11)
C19 0.0364(15) 0.0327(14) 0.0450(17) -0.0174(13) 0.0201(13) -0.0108(11)
C20 0.0421(16) 0.0256(13) 0.0500(18) -0.0036(12) 0.0287(14) -0.0061(11)
C21 0.0287(13) 0.0277(12) 0.0378(14) -0.0011(11) 0.0204(12) -0.0004(10)
C22 0.0392(15) 0.0326(13) 0.0246(13) 0.0007(11) 0.0112(12) 0.0016(11)
C23 0.056(2) 0.055(2) 0.047(2) 0.0054(18) 0.0078(18) 0.0134(16)
C24 0.068(2) 0.0395(17) 0.0438(18) 0.0005(16) 0.0346(18) -0.0075(15)
C25 0.0492(17) 0.0252(12) 0.0423(16) 0.0012(12) 0.0305(14) 0.0017(11)
C26 0.062(2) 0.0418(17) 0.064(2) 0.0169(17) 0.0487(19) 0.0158(15)
C27 0.0504(19) 0.0392(16) 0.0432(18) 0.0026(14) 0.0280(15) 0.0067(13)

loop_
_atom_type_symbol
_atom_type_description
_atom_type_scat_dispersion_real
_atom_type_scat_dispersion_imag
_atom_type_scat_source
C C 0.0033 0.0016 'International Tables Vol C Tables 4.2.6.8 and 6.1.1.4'
H H 0.0000 0.0000 'International Tables Vol C Tables 4.2.6.8 and 6.1.1.4'
N N 0.0061 0.0033 'International Tables Vol C Tables 4.2.6.8 and 6.1.1.4'
Cl Cl 0.1484 0.1585 'International Tables Vol C Tables 4.2.6.8 and 6.1.1.4'
Ni Ni 0.3393 1.1124 'International Tables Vol C Tables 4.2.6.8 and 6.1.1.4'

loop_
_geom_angle_atom_site_label_1
_geom_angle_atom_site_label_2
_geom_angle_atom_site_label_3
_geom_angle
_geom_angle_site_symmetry_1
_geom_angle_site_symmetry_3
_geom_angle_publ_flag
C15 Ni1 Cl1 134.25(7) . . ?
C15 Ni1 Cl1 114.98(7) . 2_655 ?
Cl1 Ni1 Cl1 110.71(2) . 2_655 ?
C15 Ni1 Ni1 166.16(7) . 2_655 ?
Cl1 Ni1 Ni1 56.42(2) . 2_655 ?
Cl1 Ni1 Ni1 54.84(2) 2_655 2_655 ?
Ni1 Cl1 Ni1 68.73(2) . 2_655 ?
C15 N1 C6 124.06(18) . . ?
C15 N1 C13 113.15(17) . . ?
C6 N1 C13 119.78(17) . . ?
C15 N2 C16 125.79(18) . . ?
C15 N2 C14 113.56(17) . . ?
C16 N2 C14 120.55(17) . . ?
C2 C1 C6 117.8(2) . . ?
C2 C1 C7 119.8(2) . . ?
C6 C1 C7 122.4(2) . . ?
C3 C2 C1 121.5(3) . . ?
C3 C2 H2 119.7(15) . . ?
C1 C2 H2 118.7(15) . . ?
C2 C3 C4 119.7(2) . . ?
C2 C3 H3 118.6(16) . . ?
C4 C3 H3 121.8(17) . . ?
C3 C4 C5 121.7(3) . . ?
C3 C4 H4 119.3(16) . . ?
C5 C4 H4 119.1(16) . . ?
C4 C5 C6 117.3(2) . . ?
C4 C5 C10 119.1(2) . . ?
C6 C5 C10 123.6(2) . . ?
C1 C6 C5 122.0(2) . . ?
C1 C6 N1 118.82(19) . . ?
C5 C6 N1 119.1(2) . . ?
C1 C7 C9 110.2(2) . . ?
C1 C7 C8 111.3(2) . . ?
C9 C7 C8 110.7(2) . . ?
C1 C7 H7 107.3(13) . . ?
C9 C7 H7 109.6(13) . . ?
C8 C7 H7 107.7(13) . . ?
C7 C8 H8A 111.8(15) . . ?
C7 C8 H8B 111.8(16) . . ?
H8A C8 H8B 106(2) . . ?
C7 C8 H8C 109.0(16) . . ?
H8A C8 H8C 109(2) . . ?
H8B C8 H8C 109(2) . . ?
C7 C9 H9A 108.1(16) . . ?
C7 C9 H9B 106.7(17) . . ?
H9A C9 H9B 108(2) . . ?
C7 C9 H9C 114.2(15) . . ?
H9A C9 H9C 111(2) . . ?
H9B C9 H9C 108(2) . . ?
C5 C10 C11 112.5(2) . . ?
C5 C10 C12 111.5(2) . . ?
C11 C10 C12 110.7(2) . . ?
C5 C10 H10 109.4(15) . . ?
C11 C10 H10 106.3(15) . . ?
C12 C10 H10 106.0(15) . . ?
C10 C11 H11A 112.8(17) . . ?
C10 C11 H11B 111.1(17) . . ?
H11A C11 H11B 107(2) . . ?
C10 C11 H11C 110.2(17) . . ?
H11A C11 H11C 110(2) . . ?
H11B C11 H11C 105(2) . . ?
C10 C12 H12A 109(2) . . ?
C10 C12 H12B 109(2) . . ?
H12A C12 H12B 106(3) . . ?
C10 C12 H12C 108.2(18) . . ?
H12A C12 H12C 112(3) . . ?
H12B C12 H12C 112(3) . . ?
N1 C13 C14 102.18(17) . . ?
N1 C13 H13A 109.9(15) . . ?
C14 C13 H13A 113.0(15) . . ?
N1 C13 H13B 108.2(14) . . ?
C14 C13 H13B 114.0(14) . . ?
H13A C13 H13B 109(2) . . ?
N2 C14 C13 102.01(18) . . ?
N2 C14 H14A 109.9(13) . . ?
C13 C14 H14A 110.5(13) . . ?
N2 C14 H14B 110.0(14) . . ?
C13 C14 H14B 114.8(14) . . ?
H14A C14 H14B 109.3(19) . . ?
N2 C15 N1 106.64(18) . . ?
N2 C15 Ni1 129.06(15) . . ?
N1 C15 Ni1 124.14(15) . . ?
C17 C16 C21 122.2(2) . . ?
C17 C16 N2 117.60(19) . . ?
C21 C16 N2 120.1(2) . . ?
C18 C17 C16 117.6(2) . . ?
C18 C17 C22 119.6(2) . . ?
C16 C17 C22 122.7(2) . . ?
C19 C18 C17 121.3(2) . . ?
C19 C18 H18 119.3(14) . . ?
C17 C18 H18 119.4(14) . . ?
C18 C19 C20 120.2(2) . . ?
C18 C19 H19 121.7(16) . . ?
C20 C19 H19 118.0(16) . . ?
C19 C20 C21 121.3(2) . . ?
C19 C20 H20 120.2(15) . . ?
C21 C20 H20 118.5(15) . . ?
C20 C21 C16 117.3(2) . . ?
C20 C21 C25 119.7(2) . . ?
C16 C21 C25 122.9(2) . . ?
C17 C22 C24 112.1(2) . . ?
C17 C22 C23 110.9(2) . . ?
C24 C22 C23 111.2(3) . . ?
C17 C22 H22 109.8(13) . . ?
C24 C22 H22 106.4(13) . . ?
C23 C22 H22 106.3(13) . . ?
C22 C23 H23A 111.4(19) . . ?
C22 C23 H23B 111(2) . . ?
H23A C23 H23B 110(3) . . ?
C22 C23 H23C 107.7(16) . . ?
H23A C23 H23C 110(2) . . ?
H23B C23 H23C 106(3) . . ?
C22 C24 H24A 108.4(17) . . ?
C22 C24 H24B 108(2) . . ?
H24A C24 H24B 109(3) . . ?
C22 C24 H24C 112.4(17) . . ?
H24A C24 H24C 110(2) . . ?
H24B C24 H24C 108(3) . . ?
C21 C25 C26 109.7(2) . . ?
C21 C25 C27 112.3(2) . . ?
C26 C25 C27 110.6(2) . . ?
C21 C25 H25 108.6(13) . . ?
C26 C25 H25 107.9(13) . . ?
C27 C25 H25 107.7(14) . . ?
C25 C26 H26A 109.9(14) . . ?
C25 C26 H26B 108.4(19) . . ?
H26A C26 H26B 113(2) . . ?
C25 C26 H26C 113.3(19) . . ?
H26A C26 H26C 105(2) . . ?
H26B C26 H26C 107(3) . . ?
C25 C27 H27A 111.6(16) . . ?
C25 C27 H27B 111.0(16) . . ?
H27A C27 H27B 109(2) . . ?
C25 C27 H27C 110.8(14) . . ?
H27A C27 H27C 108(2) . . ?
H27B C27 H27C 107(2) . . ?

loop_
_geom_bond_atom_site_label_1
_geom_bond_atom_site_label_2
_geom_bond_distance
_geom_bond_site_symmetry_2
_geom_bond_publ_flag
Ni1 C15 1.867(2) . ?
Ni1 Cl1 2.2020(7) . ?
Ni1 Cl1 2.2440(7) 2_655 ?
Ni1 Ni1 2.5099(6) 2_655 ?
Cl1 Ni1 2.2439(7) 2_655 ?
N1 C15 1.359(3) . ?
N1 C6 1.447(3) . ?
N1 C13 1.474(3) . ?
N2 C15 1.349(3) . ?
N2 C16 1.441(3) . ?
N2 C14 1.475(3) . ?
C1 C2 1.396(3) . ?
C1 C6 1.399(3) . ?
C1 C7 1.517(3) . ?
C2 C3 1.376(4) . ?
C2 H2 0.95(3) . ?
C3 C4 1.380(4) . ?
C3 H3 0.97(3) . ?
C4 C5 1.398(3) . ?
C4 H4 0.91(2) . ?
C5 C6 1.405(3) . ?
C5 C10 1.515(3) . ?
C7 C9 1.528(4) . ?
C7 C8 1.529(4) . ?
C7 H7 0.98(2) . ?
C8 H8A 1.01(3) . ?
C8 H8B 0.97(3) . ?
C8 H8C 0.99(3) . ?
C9 H9A 0.94(3) . ?
C9 H9B 0.99(3) . ?
C9 H9C 1.02(3) . ?
C10 C11 1.524(4) . ?
C10 C12 1.525(4) . ?
C10 H10 0.92(2) . ?
C11 H11A 1.02(3) . ?
C11 H11B 0.95(3) . ?
C11 H11C 0.97(3) . ?
C12 H12A 0.94(3) . ?
C12 H12B 0.94(3) . ?
C12 H12C 0.98(3) . ?
C13 C14 1.522(3) . ?
C13 H13A 0.98(3) . ?
C13 H13B 0.95(2) . ?
C14 H14A 1.00(2) . ?
C14 H14B 0.96(3) . ?
C16 C17 1.401(3) . ?
C16 C21 1.402(3) . ?
C17 C18 1.396(3) . ?
C17 C22 1.519(3) . ?
C18 C19 1.372(4) . ?
C18 H18 0.94(2) . ?
C19 C20 1.380(4) . ?
C19 H19 0.88(3) . ?
C20 C21 1.398(3) . ?
C20 H20 0.90(2) . ?
C21 C25 1.512(3) . ?
C22 C24 1.521(4) . ?
C22 C23 1.530(4) . ?
C22 H22 0.98(2) . ?
C23 H23A 0.97(3) . ?
C23 H23B 0.92(3) . ?
C23 H23C 1.02(3) . ?
C24 H24A 0.96(3) . ?
C24 H24B 0.98(3) . ?
C24 H24C 0.96(3) . ?
C25 C26 1.529(4) . ?
C25 C27 1.530(4) . ?
C25 H25 1.01(2) . ?
C26 H26A 1.02(3) . ?
C26 H26B 0.98(3) . ?
C26 H26C 1.00(3) . ?
C27 H27A 1.00(3) . ?
C27 H27B 0.99(3) . ?
C27 H27C 1.00(3) . ?

loop_
_geom_torsion_atom_site_label_1
_geom_torsion_atom_site_label_2
_geom_torsion_atom_site_label_3
_geom_torsion_atom_site_label_4
_geom_torsion
_geom_torsion_site_symmetry_1
_geom_torsion_site_symmetry_2
_geom_torsion_site_symmetry_3
_geom_torsion_site_symmetry_4
_geom_torsion_publ_flag
C15 Ni1 Cl1 Ni1 168.62(9) . . . 2_655 ?
Cl1 Ni1 Cl1 Ni1 -8.18(4) 2_655 . . 2_655 ?
C6 C1 C2 C3 -0.5(4) . . . . ?
C7 C1 C2 C3 180.0(2) . . . . ?
C1 C2 C3 C4 -0.2(4) . . . . ?
C2 C3 C4 C5 0.9(4) . . . . ?
C3 C4 C5 C6 -0.8(4) . . . . ?
C3 C4 C5 C10 178.2(2) . . . . ?
C2 C1 C6 C5 0.6(3) . . . . ?
C7 C1 C6 C5 -179.9(2) . . . . ?
C2 C1 C6 N1 -175.6(2) . . . . ?
C7 C1 C6 N1 3.9(3) . . . . ?
C4 C5 C6 C1 0.0(3) . . . . ?
C10 C5 C6 C1 -178.9(2) . . . . ?
C4 C5 C6 N1 176.2(2) . . . . ?
C10 C5 C6 N1 -2.7(3) . . . . ?
C15 N1 C6 C1 -115.5(2) . . . . ?
C13 N1 C6 C1 85.5(3) . . . . ?
C15 N1 C6 C5 68.2(3) . . . . ?
C13 N1 C6 C5 -90.8(3) . . . . ?
C2 C1 C7 C9 72.9(3) . . . . ?
C6 C1 C7 C9 -106.6(3) . . . . ?
C2 C1 C7 C8 -50.4(3) . . . . ?
C6 C1 C7 C8 130.1(2) . . . . ?
C4 C5 C10 C11 51.1(3) . . . . ?
C6 C5 C10 C11 -129.9(2) . . . . ?
C4 C5 C10 C12 -73.9(3) . . . . ?
C6 C5 C10 C12 105.0(3) . . . . ?
C15 N1 C13 C14 13.6(3) . . . . ?
C6 N1 C13 C14 174.81(19) . . . . ?
C15 N2 C14 C13 13.1(3) . . . . ?
C16 N2 C14 C13 -163.5(2) . . . . ?
N1 C13 C14 N2 -14.8(2) . . . . ?
C16 N2 C15 N1 171.28(19) . . . . ?
C14 N2 C15 N1 -5.1(3) . . . . ?
C16 N2 C15 Ni1 -13.0(3) . . . . ?
C14 N2 C15 Ni1 170.57(16) . . . . ?
C6 N1 C15 N2 -166.16(19) . . . . ?
C13 N1 C15 N2 -5.9(2) . . . . ?
C6 N1 C15 Ni1 17.9(3) . . . . ?
C13 N1 C15 Ni1 178.16(16) . . . . ?
Cl1 Ni1 C15 N2 68.0(2) . . . . ?
Cl1 Ni1 C15 N2 -115.35(19) 2_655 . . . ?
Ni1 Ni1 C15 N2 -155.45(17) 2_655 . . . ?
Cl1 Ni1 C15 N1 -117.06(17) . . . . ?
Cl1 Ni1 C15 N1 59.64(19) 2_655 . . . ?
Ni1 Ni1 C15 N1 19.5(4) 2_655 . . . ?
C15 N2 C16 C17 -98.1(3) . . . . ?
C14 N2 C16 C17 78.0(3) . . . . ?
C15 N2 C16 C21 83.7(3) . . . . ?
C14 N2 C16 C21 -100.2(2) . . . . ?
C21 C16 C17 C18 0.7(3) . . . . ?
N2 C16 C17 C18 -177.5(2) . . . . ?
C21 C16 C17 C22 -177.6(2) . . . . ?
N2 C16 C17 C22 4.2(3) . . . . ?
C16 C17 C18 C19 0.4(4) . . . . ?
C22 C17 C18 C19 178.8(2) . . . . ?
C17 C18 C19 C20 -1.0(4) . . . . ?
C18 C19 C20 C21 0.5(4) . . . . ?
C19 C20 C21 C16 0.5(4) . . . . ?
C19 C20 C21 C25 -176.8(2) . . . . ?
C17 C16 C21 C20 -1.1(3) . . . . ?
N2 C16 C21 C20 177.0(2) . . . . ?
C17 C16 C21 C25 176.1(2) . . . . ?
N2 C16 C21 C25 -5.8(3) . . . . ?
C18 C17 C22 C24 58.8(3) . . . . ?
C16 C17 C22 C24 -122.9(3) . . . . ?
C18 C17 C22 C23 -66.1(3) . . . . ?
C16 C17 C22 C23 112.2(3) . . . . ?
C20 C21 C25 C26 66.2(3) . . . . ?
C16 C21 C25 C26 -111.0(3) . . . . ?
C20 C21 C25 C27 -57.2(3) . . . . ?
C16 C21 C25 C27 125.6(3) . . . . ?
